data_2001907
loop_
_publ_author_name
'McAuliffe, C. A.'
'Pritchard, R. G.'
'Luaces, L.'
'Garcia-Vazquez, J. A.'
'Romero, J.'
'Bermejo, M. R.'
'Sousa, A.'

_publ_section_title
;Chlorobis(<i>N</i>-phenylsalicylideneaminato-<i>O</i>,<i>N</i>)manganese(III):
 a manganese Schiff-base complex derived by an electrochemical route
;
_journal_issue 3
_journal_name_full 'Acta Crystallographica Section C'
_journal_page_first 587
_journal_page_last 589
_journal_paper_doi 10.1107/S010827019201120X
_journal_volume 49
_journal_year 1993
_chemical_formula_analytical 'C26 H20 Cl1 N2 O2 Mn1'
_chemical_formula_sum 'C26 H20 Cl Mn N2 O2'
_chemical_formula_weight 482.85
_chemical_name_systematic
;
[Bis(N-phenylsalicylideneaminato-O,N)chloride]manganese(III)
;
_space_group_IT_number 2
_symmetry_cell_setting triclinic
_symmetry_space_group_name_Hall '-P 1'
_symmetry_space_group_name_H-M 'P -1'
_cell_angle_alpha 69.62(2)
_cell_angle_beta 67.58(2)
_cell_angle_gamma 78.86(4)
_cell_formula_units_Z 2
_cell_length_a 9.688(3)
_cell_length_b 10.669(3)
_cell_length_c 12.447(5)
_cell_measurement_reflns_used 20
_cell_measurement_temperature 396
_cell_measurement_theta_max 17.36
_cell_measurement_theta_min 15.42
_cell_volume 1112.1(7)
_computing_cell_refinement 'MSC/AFC Diffractometer Control'
_computing_data_collection 'MSC/AFC Diffractometer Control'
_computing_data_reduction 'TEXSAN: PROCESS (Molecular Structure Corporation, 1985)'
_computing_molecular_graphics 'TEXSAN: PLUTO, ORTEP'
_computing_publication_material 'TEXSAN: FINISH '
_computing_structure_refinement 'TEXSAN: LS'
_computing_structure_solution 'MITHRIL (Gilmore)'
_diffrn_ambient_temperature 23.0
_diffrn_measurement_device CAD-4
_diffrn_measurement_method '\w/2\q scans'
_diffrn_radiation_monochromator graphite
_diffrn_radiation_source 'X-ray tube'
_diffrn_radiation_type MoK\a
_diffrn_radiation_wavelength 0.7107
_diffrn_reflns_av_R_equivalents 0.016
_diffrn_reflns_limit_h_max 11
_diffrn_reflns_limit_h_min 0
_diffrn_reflns_limit_k_max 12
_diffrn_reflns_limit_k_min -12
_diffrn_reflns_limit_l_max 14
_diffrn_reflns_limit_l_min -14
_diffrn_reflns_number 3991
_diffrn_reflns_theta_max 25.0
_diffrn_reflns_theta_min 0
_diffrn_standards_decay_% 'not significant'
_diffrn_standards_interval_count 150
_diffrn_standards_number 3
_exptl_absorpt_coefficient_mu 0.716
_exptl_absorpt_correction_T_max 1.0
_exptl_absorpt_correction_T_min 0.95
_exptl_absorpt_correction_type 'azimuthal scans showed not needed'
_exptl_crystal_colour black
_exptl_crystal_density_diffrn 1.442
_exptl_crystal_description plate
_exptl_crystal_F_000 496.00
_exptl_crystal_size_max 0.25
_exptl_crystal_size_mid 0.25
_exptl_crystal_size_min 0.10
_refine_diff_density_max -0.31
_refine_diff_density_min 0.31
_refine_ls_extinction_coef 8.08045
_refine_ls_extinction_method Zachariasen_type_2_Gaussian_isotropic
_refine_ls_goodness_of_fit_obs 2.08
_refine_ls_hydrogen_treatment refall
_refine_ls_matrix_type full
_refine_ls_number_parameters 370
_refine_ls_number_reflns 2874
_refine_ls_number_restraints 0
_refine_ls_R_factor_obs 0.04
_refine_ls_shift/esd_max 0.02
_refine_ls_structure_factor_coef F
_refine_ls_weighting_scheme sigma
_refine_ls_wR_factor_obs 0.025
_reflns_number_observed 2874
_reflns_number_total 3919
_reflns_observed_criterion I>2\s(I)
_cod_data_source_file li1035.cif
_cod_data_source_block U186
_cod_original_cell_volume 1112.0(10)
_cod_original_sg_symbol_H-M 'P -1                   '
_cod_original_formula_sum 'C26 H20 Cl1 Mn1 N2 O2'
_cod_database_code 2001907

loop_
_symmetry_equiv_pos_as_xyz
x,y,z
-x,-y,-z

loop_
_atom_site_aniso_label
_atom_site_aniso_U_11
_atom_site_aniso_U_22
_atom_site_aniso_U_33
_atom_site_aniso_U_12
_atom_site_aniso_U_13
_atom_site_aniso_U_23
Mn1 0.0380(3) 0.0291(3) 0.0368(3) 0.0025(2) -0.0161(2) -0.0109(2)
Cl1 0.0487(5) 0.0532(5) 0.0543(6) 0.0007(4) -0.0126(4) -0.0205(4)
O1 0.0500(10) 0.0400(10) 0.062(2) 0.0020(10) -0.0320(10) -0.0130(10)
O2 0.072(2) 0.0320(10) 0.0500(10) 0.0030(10) -0.0290(10) -0.0120(10)
N1 0.037(2) 0.036(2) 0.045(2) -0.0010(10) -0.0140(10) -0.0150(10)
N2 0.044(2) 0.039(2) 0.042(2) -0.0010(10) -0.0180(10) -0.0130(10)
C1 0.037(2) 0.043(2) 0.038(2) 0.001(2) -0.012(2) -0.011(2)
C2 0.040(2) 0.041(2) 0.038(2) 0.002(2) -0.015(2) -0.013(2)
C3 0.051(2) 0.045(2) 0.047(2) 0.008(2) -0.018(2) -0.015(2)
C4 0.050(2) 0.064(3) 0.049(2) 0.012(2) -0.022(2) -0.015(2)
C5 0.037(2) 0.075(3) 0.047(2) -0.001(2) -0.015(2) -0.019(2)
C6 0.043(2) 0.051(2) 0.048(2) -0.005(2) -0.014(2) -0.016(2)
C7 0.046(2) 0.035(2) 0.044(2) 0.001(2) -0.015(2) -0.011(2)
C8 0.042(2) 0.033(2) 0.045(2) -0.001(2) -0.015(2) -0.014(2)
C9 0.044(2) 0.041(2) 0.051(2) -0.005(2) -0.009(2) -0.019(2)
C10 0.064(3) 0.047(2) 0.049(2) -0.012(2) -0.012(2) -0.020(2)
C11 0.063(3) 0.053(2) 0.063(3) -0.008(2) -0.027(2) -0.022(2)
C12 0.042(2) 0.073(3) 0.074(3) -0.002(2) -0.020(2) -0.038(2)
C13 0.043(2) 0.064(2) 0.060(3) 0.005(2) -0.017(2) -0.034(2)
C101 0.040(2) 0.043(2) 0.041(2) -0.001(2) -0.014(2) -0.012(2)
C102 0.042(2) 0.041(2) 0.041(2) 0.001(2) -0.015(2) -0.010(2)
C103 0.065(2) 0.045(2) 0.050(2) 0.005(2) -0.023(2) -0.013(2)
C104 0.055(2) 0.066(3) 0.047(2) 0.006(2) -0.026(2) -0.009(2)
C105 0.053(2) 0.076(3) 0.050(2) 0.004(2) -0.025(2) -0.026(2)
C106 0.058(2) 0.048(2) 0.054(2) 0.002(2) -0.025(2) -0.023(2)
C107 0.051(2) 0.033(2) 0.048(2) -0.002(2) -0.018(2) -0.010(2)
C108 0.053(2) 0.037(2) 0.041(2) -0.003(2) -0.018(2) -0.014(2)
C109 0.052(2) 0.067(3) 0.068(3) 0.006(2) -0.020(2) -0.039(2)
C110 0.069(3) 0.074(3) 0.067(3) -0.002(2) -0.008(2) -0.043(2)
C111 0.092(3) 0.063(3) 0.051(3) -0.020(2) -0.027(2) -0.020(2)
C112 0.070(3) 0.060(3) 0.071(3) -0.008(2) -0.035(2) -0.023(2)
C113 0.054(3) 0.050(2) 0.066(3) 0.002(2) -0.026(2) -0.027(2)

loop_
_atom_site_label
_atom_site_fract_x
_atom_site_fract_y
_atom_site_fract_z
_atom_site_U_iso_or_equiv
Mn1 0.29542(5) 0.69994(4) 0.22040(4) 0.0340
Cl1 0.07414(9) 0.68820(8) 0.37080(8) 0.0531
O1 0.4695(2) 0.6789(2) 0.2575(2) 0.0481
O2 0.3029(2) 0.7292(2) 0.0622(2) 0.0498
N1 0.3342(3) 0.4924(2) 0.2298(2) 0.0387
N2 0.2840(3) 0.9151(2) 0.1766(2) 0.0409
C1 0.5457(3) 0.5747(3) 0.3099(3) 0.0400
C2 0.5290(3) 0.4419(3) 0.3198(3) 0.0396
C3 0.6123(4) 0.3356(3) 0.3773(3) 0.0487
C4 0.7072(4) 0.3588(4) 0.4255(3) 0.0558
C5 0.7263(4) 0.4899(4) 0.4128(3) 0.0525
C6 0.6478(4) 0.5949(4) 0.3561(3) 0.0473
C7 0.4321(3) 0.4095(3) 0.2716(3) 0.0426
C8 0.2600(3) 0.4425(3) 0.1733(3) 0.0398
C9 0.3437(4) 0.3895(3) 0.0794(3) 0.0460
C10 0.2708(4) 0.3503(3) 0.0205(3) 0.0531
C11 0.1163(4) 0.3617(3) 0.0577(3) 0.0563
C12 0.0354(4) 0.4117(4) 0.1532(3) 0.0585
C13 0.1048(4) 0.4534(3) 0.2117(3) 0.0529
C101 0.2553(3) 0.8289(3) -0.0171(3) 0.0419
C102 0.2284(3) 0.9613(3) -0.0097(3) 0.0420
C103 0.1796(4) 1.0640(3) -0.0978(3) 0.0536
C104 0.1590(4) 1.0374(4) -0.1905(3) 0.0575
C105 0.1857(4) 0.9056(4) -0.1972(3) 0.0571
C106 0.2339(4) 0.8055(4) -0.1133(3) 0.0501
C107 0.2452(3) 0.9956(3) 0.0865(3) 0.0446
C108 0.2849(4) 0.9739(3) 0.2640(3) 0.0420
C109 0.1592(4) 1.0429(4) 0.3214(3) 0.0588
C110 0.1600(5) 1.0984(4) 0.4068(4) 0.0688
C111 0.2876(5) 1.0826(4) 0.4357(3) 0.0649
C112 0.4131(5) 1.0144(4) 0.3776(4) 0.0622
C113 0.4127(4) 0.9591(3) 0.2923(3) 0.0532
H3 0.601(3) 0.242(3) 0.384(2) 0.051(9)
H4 0.759(3) 0.287(3) 0.464(3) 0.080(10)
H5 0.799(3) 0.507(3) 0.448(2) 0.057(9)
H6 0.657(3) 0.685(2) 0.351(2) 0.042(9)
H7 0.439(3) 0.311(2) 0.273(2) 0.041(8)
H9 0.455(3) 0.383(3) 0.049(3) 0.060(10)
H10 0.333(3) 0.320(3) -0.052(2) 0.054(9)
H11 0.071(4) 0.338(3) 0.011(3) 0.090(10)
H12 -0.064(3) 0.417(3) 0.176(3) 0.050(10)
H13 0.049(3) 0.486(3) 0.281(2) 0.059(10)
H103 0.155(3) 1.156(3) -0.087(3) 0.060(10)
H104 0.130(3) 1.114(3) -0.254(3) 0.070(10)
H105 0.172(4) 0.889(3) -0.267(3) 0.100(10)
H106 0.258(3) 0.720(2) -0.117(2) 0.039(9)
H107 0.224(3) 1.098(3) 0.082(2) 0.057(9)
H109 0.075(4) 1.061(3) 0.293(3) 0.090(10)
H110 0.067(4) 1.145(3) 0.451(3) 0.110(10)
H111 0.285(3) 1.119(3) 0.501(3) 0.080(10)
H112 0.507(4) 0.999(4) 0.394(3) 0.110(10)
H113 0.500(3) 0.914(3) 0.251(3) 0.060(10)

loop_
_geom_angle_atom_site_label_1
_geom_angle_atom_site_label_2
_geom_angle_atom_site_label_3
_geom_angle_site_symmetry_1
_geom_angle_site_symmetry_2
_geom_angle_site_symmetry_3
_geom_angle
_geom_angle_publ_flag
Cl1 Mn1 O1 . . . 118.81(8) yes
Cl1 Mn1 O2 . . . 119.74(8) yes
Cl1 Mn1 N1 . . . 98.13(7) yes
Cl1 Mn1 N2 . . . 91.57(8) yes
O1 Mn1 O2 . . . 121.44(9) yes
O1 Mn1 N1 . . . 86.80(10) yes
O1 Mn1 N2 . . . 92.30(10) yes
O2 Mn1 N1 . . . 85.00(10) yes
O2 Mn1 N2 . . . 86.50(10) yes
N1 Mn1 N2 . . . 169.41(9) yes

loop_
_geom_bond_atom_site_label_1
_geom_bond_atom_site_label_2
_geom_bond_site_symmetry_1
_geom_bond_site_symmetry_2
_geom_bond_distance
_geom_bond_publ_flag
Mn1 Cl1 . . 2.2350(10) yes
Mn1 O1 . . 1.866(3) yes
Mn1 O2 . . 1.858(3) yes
Mn1 N1 . . 2.143(3) yes
Mn1 N2 . . 2.158(3) yes
O1 C1 . . 1.323(4) yes
O2 C101 . . 1.321(4) yes
N1 C7 . . 1.298(4) yss
N1 C8 . . 1.444(5) yes
N2 C107 . . 1.289(4) yes
N2 C108 . . 1.436(5) yes
